data_7225289
loop_
_publ_author_name
'Lin, Xu-Dong'
'Peng, Biao'
'Li, Shaoyong'
'Shao, Jia'
'Li, Qingzhong'
'Xie, Cheng-Zhi'
'Xu, Jing-Yuan'

_publ_section_title
;
 Novel Zn(II)-thiazolone-based Solid Fluorescent Chemosensors: Naked-eye
 Detection for Acid/Base and Toluene
;
_journal_name_full 'RSC Adv.'
_journal_paper_doi 10.1039/C6RA06412D
_journal_year 2016
_chemical_formula_sum 'C10 H11 Cl2 N5 O S Zn'
_chemical_formula_weight 385.57
_chemical_name_systematic
; 
 ? 
;
_space_group_IT_number 14
_symmetry_cell_setting monoclinic
_symmetry_space_group_name_Hall '-P 2ybc'
_symmetry_space_group_name_H-M 'P 1 21/c 1'
_atom_sites_solution_hydrogens geom
_atom_sites_solution_primary direct
_atom_sites_solution_secondary difmap
_audit_block_doi 10.5517/cc1k37vr
_audit_creation_method SHELXL-97
_audit_update_record
;
2015-10-26 deposited with the CCDC.
2016-05-13 downloaded from the CCDC.
;
_cell_angle_alpha 90.00
_cell_angle_beta 115.90(3)
_cell_angle_gamma 90.00
_cell_formula_units_Z 4
_cell_length_a 15.220(3)
_cell_length_b 6.8071(14)
_cell_length_c 15.097(3)
_cell_measurement_reflns_used 4477
_cell_measurement_temperature 113(2)
_cell_measurement_theta_max 28.0955
_cell_measurement_theta_min 2.5320
_cell_volume 1407.0(6)
_computing_cell_refinement crystalclear'
_computing_data_collection crystalclear'
_computing_data_reduction crystalclear
_computing_molecular_graphics 'Bruker SHELXTL'
_computing_publication_material 'Bruker SHELXTL'
_computing_structure_refinement 'SHELXL-97 (Sheldrick, 1997)'
_computing_structure_solution 'SHELXS-97 (Sheldrick, 1990)'
_diffrn_ambient_temperature 113(2)
_diffrn_measured_fraction_theta_full 0.969
_diffrn_measured_fraction_theta_max 0.969
_diffrn_measurement_device_type 'rigaku saturn'
_diffrn_measurement_method '\w scans'
_diffrn_radiation_monochromator graphite
_diffrn_radiation_source 'fine-focus sealed tube'
_diffrn_radiation_type MoK\a
_diffrn_radiation_wavelength 0.71073
_diffrn_reflns_av_R_equivalents 0.0593
_diffrn_reflns_av_sigmaI/netI 0.0705
_diffrn_reflns_limit_h_max 20
_diffrn_reflns_limit_h_min -19
_diffrn_reflns_limit_k_max 8
_diffrn_reflns_limit_k_min -8
_diffrn_reflns_limit_l_max 19
_diffrn_reflns_limit_l_min -19
_diffrn_reflns_number 13199
_diffrn_reflns_theta_full 28.05
_diffrn_reflns_theta_max 28.05
_diffrn_reflns_theta_min 2.70
_diffrn_standards_decay_% 0
_diffrn_standards_interval_count 0
_diffrn_standards_interval_time 0
_diffrn_standards_number 0
_exptl_absorpt_coefficient_mu 2.274
_exptl_absorpt_correction_T_max 0.7720
_exptl_absorpt_correction_T_min 0.6591
_exptl_absorpt_correction_type multi-scan
_exptl_crystal_colour Colorless'
_exptl_crystal_density_diffrn 1.820
_exptl_crystal_density_method 'not measured'
_exptl_crystal_description Prism
_exptl_crystal_F_000 776
_exptl_crystal_size_max 0.20
_exptl_crystal_size_mid 0.15
_exptl_crystal_size_min 0.12
_refine_diff_density_max 0.702
_refine_diff_density_min -1.026
_refine_diff_density_rms 0.134
_refine_ls_extinction_method none
_refine_ls_goodness_of_fit_ref 0.990
_refine_ls_hydrogen_treatment mixed
_refine_ls_matrix_type full
_refine_ls_number_parameters 181
_refine_ls_number_reflns 3285
_refine_ls_number_restraints 0
_refine_ls_restrained_S_all 0.990
_refine_ls_R_factor_all 0.0537
_refine_ls_R_factor_gt 0.0454
_refine_ls_shift/su_max 0.001
_refine_ls_shift/su_mean 0.000
_refine_ls_structure_factor_coef Fsqd
_refine_ls_weighting_details 'calc w=1/[\s^2^(Fo^2^)+(0.0612P)^2^+0.0000P] where P=(Fo^2^+2Fc^2^)/3'
_refine_ls_weighting_scheme calc
_refine_ls_wR_factor_gt 0.1097
_refine_ls_wR_factor_ref 0.1152
_reflns_number_gt 2627
_reflns_number_total 3285
_reflns_threshold_expression >2sigma(I)
_cod_data_source_file c6ra06412d2.cif
_cod_data_source_block 1
_cod_depositor_comments
;
The following automatic conversions were performed:

'_symmetry_cell_setting' value 'Monoclinic' changed to 'monoclinic'
according to
/usr/data/users/saulius/crontab/automatic-downloads/rss-feeds/RSC/lib/dictionaries/cif_core.dic
dictionary named 'cif_core.dic' version 2.4.2 from 2011-04-26.

Automatic conversion script
Id: cif_fix_values 4268 2015-11-12 08:31:59Z antanas 
;
_cod_original_cell_volume 1407.1(5)
_cod_original_sg_symbol_H-M P2(1)/c
_cod_database_code 7225289

loop_
_symmetry_equiv_pos_as_xyz
'x, y, z'
'-x, y+1/2, -z+1/2'
'-x, -y, -z'
'x, -y-1/2, z-1/2'

loop_
_atom_site_label
_atom_site_type_symbol
_atom_site_fract_x
_atom_site_fract_y
_atom_site_fract_z
_atom_site_U_iso_or_equiv
_atom_site_adp_type
_atom_site_occupancy
_atom_site_symmetry_multiplicity
_atom_site_calc_flag
_atom_site_refinement_flags
Zn1 Zn 0.19950(3) 0.40098(5) 0.50439(3) 0.01457(13) Uani 1 1 d .
Cl2 Cl 0.28007(6) 0.59500(10) 0.63406(6) 0.01755(19) Uani 1 1 d .
Cl1 Cl 0.08706(5) 0.20620(11) 0.51524(6) 0.0199(2) Uani 1 1 d .
S1 S 0.38119(6) 0.13651(11) 0.62076(6) 0.01729(19) Uani 1 1 d .
N1 N 0.14493(18) 0.5931(3) 0.3869(2) 0.0155(6) Uani 1 1 d .
N4 N 0.30432(19) 0.0938(3) 0.41986(19) 0.0149(6) Uani 1 1 d .
O1 O 0.52466(16) -0.3401(3) 0.63456(17) 0.0219(5) Uani 1 1 d .
N5 N 0.41185(18) -0.1411(3) 0.5183(2) 0.0149(6) Uani 1 1 d .
N3 N 0.25662(18) 0.2733(3) 0.41692(18) 0.0139(5) Uani 1 1 d .
C9 C 0.4623(2) -0.0605(4) 0.6879(2) 0.0177(7) Uani 1 1 d .
H9A H 0.5260 -0.0084 0.7316 0.021 Uiso 1 1 calc R
H9B H 0.4363 -0.1303 0.7272 0.021 Uiso 1 1 calc R
N2 N 0.22890(19) 0.2692(4) 0.2518(2) 0.0192(6) Uani 1 1 d .
H2A H 0.2614 0.1621 0.2595 0.023 Uiso 1 1 calc R
H2B H 0.2027 0.3252 0.1950 0.023 Uiso 1 1 calc R
C6 C 0.2192(2) 0.3480(4) 0.3273(2) 0.0143(6) Uani 1 1 d .
C5 C 0.1659(2) 0.5377(4) 0.3119(2) 0.0128(6) Uani 1 1 d .
C7 C 0.3592(2) 0.0307(4) 0.5067(2) 0.0128(6) Uani 1 1 d .
C8 C 0.4710(2) -0.1981(4) 0.6130(2) 0.0165(7) Uani 1 1 d .
C2 C 0.0778(2) 0.8926(4) 0.3026(3) 0.0185(7) Uani 1 1 d .
H2C H 0.0483 1.0129 0.3013 0.022 Uiso 1 1 calc R
C1 C 0.1026(2) 0.7663(4) 0.3826(2) 0.0188(7) Uani 1 1 d .
H1A H 0.0892 0.8041 0.4347 0.023 Uiso 1 1 calc R
C4 C 0.1421(2) 0.6555(4) 0.2298(2) 0.0179(7) Uani 1 1 d .
H4B H 0.1556 0.6148 0.1782 0.021 Uiso 1 1 calc R
C3 C 0.0975(2) 0.8366(4) 0.2260(2) 0.0183(7) Uani 1 1 d .
H3A H 0.0814 0.9187 0.1719 0.022 Uiso 1 1 calc R
C10 C 0.4055(2) -0.2600(4) 0.4347(2) 0.0209(7) Uani 1 1 d .
H10A H 0.4474 -0.3725 0.4586 0.031 Uiso 1 1 calc R
H10B H 0.4257 -0.1826 0.3937 0.031 Uiso 1 1 calc R
H10C H 0.3394 -0.3027 0.3971 0.031 Uiso 1 1 calc R

loop_
_atom_site_aniso_label
_atom_site_aniso_U_11
_atom_site_aniso_U_22
_atom_site_aniso_U_33
_atom_site_aniso_U_23
_atom_site_aniso_U_13
_atom_site_aniso_U_12
Zn1 0.0182(2) 0.0137(2) 0.0140(2) -0.00028(13) 0.00907(17) -0.00045(14)
Cl2 0.0208(4) 0.0149(4) 0.0178(4) -0.0037(3) 0.0092(3) -0.0024(3)
Cl1 0.0203(4) 0.0213(4) 0.0186(4) 0.0004(3) 0.0090(3) -0.0055(3)
S1 0.0200(4) 0.0152(4) 0.0149(4) -0.0023(3) 0.0061(3) 0.0033(3)
N1 0.0153(13) 0.0149(13) 0.0174(15) 0.0011(10) 0.0081(11) 0.0023(10)
N4 0.0177(13) 0.0116(12) 0.0158(15) -0.0004(10) 0.0078(11) 0.0023(10)
O1 0.0231(12) 0.0153(11) 0.0273(14) 0.0030(10) 0.0109(11) 0.0049(10)
N5 0.0192(13) 0.0099(11) 0.0179(15) -0.0009(11) 0.0102(12) 0.0009(10)
N3 0.0180(13) 0.0101(12) 0.0146(15) -0.0020(10) 0.0081(11) -0.0003(10)
C9 0.0215(16) 0.0144(14) 0.0149(17) -0.0003(13) 0.0059(13) 0.0002(13)
N2 0.0269(15) 0.0174(13) 0.0152(15) 0.0007(11) 0.0110(12) 0.0062(11)
C6 0.0138(14) 0.0141(14) 0.0153(17) -0.0008(12) 0.0066(13) -0.0015(12)
C5 0.0125(14) 0.0121(14) 0.0145(16) 0.0001(12) 0.0064(12) -0.0016(12)
C7 0.0142(14) 0.0102(13) 0.0166(16) -0.0017(12) 0.0091(12) -0.0024(11)
C8 0.0173(15) 0.0146(14) 0.0183(18) 0.0022(13) 0.0084(13) -0.0020(12)
C2 0.0155(15) 0.0109(14) 0.027(2) -0.0007(13) 0.0067(14) 0.0007(12)
C1 0.0181(15) 0.0179(15) 0.0205(18) -0.0007(13) 0.0085(14) 0.0008(13)
C4 0.0199(16) 0.0179(15) 0.0169(18) -0.0011(13) 0.0089(14) -0.0018(13)
C3 0.0174(15) 0.0152(15) 0.0196(18) 0.0047(13) 0.0056(13) -0.0031(13)
C10 0.0250(17) 0.0202(16) 0.0216(19) -0.0038(14) 0.0140(15) 0.0022(14)

loop_
_atom_type_symbol
_atom_type_description
_atom_type_scat_dispersion_real
_atom_type_scat_dispersion_imag
_atom_type_scat_source
C C 0.0033 0.0016 'International Tables Vol C Tables 4.2.6.8 and 6.1.1.4'
H H 0.0000 0.0000 'International Tables Vol C Tables 4.2.6.8 and 6.1.1.4'
N N 0.0061 0.0033 'International Tables Vol C Tables 4.2.6.8 and 6.1.1.4'
O O 0.0106 0.0060 'International Tables Vol C Tables 4.2.6.8 and 6.1.1.4'
S S 0.1246 0.1234 'International Tables Vol C Tables 4.2.6.8 and 6.1.1.4'
Cl Cl 0.1484 0.1585 'International Tables Vol C Tables 4.2.6.8 and 6.1.1.4'
Zn Zn 0.2839 1.4301 'International Tables Vol C Tables 4.2.6.8 and 6.1.1.4'

loop_
_geom_angle_atom_site_label_1
_geom_angle_atom_site_label_2
_geom_angle_atom_site_label_3
_geom_angle
N3 Zn1 N1 80.81(10)
N3 Zn1 Cl1 110.40(7)
N1 Zn1 Cl1 114.01(8)
N3 Zn1 Cl2 125.93(7)
N1 Zn1 Cl2 103.88(8)
Cl1 Zn1 Cl2 115.67(4)
C7 S1 C9 92.11(14)
C1 N1 C5 119.4(3)
C1 N1 Zn1 127.3(2)
C5 N1 Zn1 112.87(19)
C7 N4 N3 114.8(2)
C8 N5 C7 116.8(3)
C8 N5 C10 120.5(2)
C7 N5 C10 122.7(3)
C6 N3 N4 110.6(2)
C6 N3 Zn1 112.34(19)
N4 N3 Zn1 134.33(19)
C8 C9 S1 107.5(2)
N3 C6 N2 124.5(3)
N3 C6 C5 117.2(3)
N2 C6 C5 118.3(3)
N1 C5 C4 121.4(3)
N1 C5 C6 114.9(3)
C4 C5 C6 123.6(3)
N4 C7 N5 119.7(3)
N4 C7 S1 128.6(2)
N5 C7 S1 111.7(2)
O1 C8 N5 124.3(3)
O1 C8 C9 123.9(3)
N5 C8 C9 111.8(3)
C3 C2 C1 118.9(3)
N1 C1 C2 122.0(3)
C5 C4 C3 118.7(3)
C2 C3 C4 119.5(3)

loop_
_geom_bond_atom_site_label_1
_geom_bond_atom_site_label_2
_geom_bond_distance
Zn1 N3 2.063(2)
Zn1 N1 2.064(3)
Zn1 Cl1 2.2267(8)
Zn1 Cl2 2.2323(10)
S1 C7 1.759(3)
S1 C9 1.805(3)
N1 C1 1.332(3)
N1 C5 1.357(4)
N4 C7 1.282(4)
N4 N3 1.412(3)
O1 C8 1.214(3)
N5 C8 1.371(4)
N5 C7 1.385(3)
N5 C10 1.467(4)
N3 C6 1.319(4)
C9 C8 1.518(4)
N2 C6 1.326(4)
C6 C5 1.489(4)
C5 C4 1.384(4)
C2 C3 1.370(4)
C2 C1 1.394(4)
C4 C3 1.397(4)
